data_4070210
loop_
_publ_author_name
'Yuan, Jian'
'Hughes, Russell P.'
'Rheingold, Arnold L.'

_publ_section_title
;
 A Monomeric Perfluoroalkyl Iridium(III) Amido Complex with an Ir&#x2550;N
 Double Bond and Its Reactions To Activate sp3Carbon&#x2212;Hydrogen Bonds
 at Room Temperature
;
_journal_issue 16
_journal_name_full Organometallics
_journal_page_first 4646
_journal_paper_doi 10.1021/om900657f
_journal_volume 28
_journal_year 2009
_chemical_formula_sum 'C15 H20 F5 Ir O2'
_chemical_formula_weight 519.51
_chemical_name_systematic
; 
 ? 
;
_space_group_IT_number 14
_symmetry_cell_setting monoclinic
_symmetry_space_group_name_Hall '-P 2ybc'
_symmetry_space_group_name_H-M 'P 1 21/c 1'
_atom_sites_solution_hydrogens geom
_atom_sites_solution_primary direct
_atom_sites_solution_secondary difmap
_audit_creation_method SHELXL-97
_cell_angle_alpha 90.00
_cell_angle_beta 99.8200(10)
_cell_angle_gamma 90.00
_cell_formula_units_Z 4
_cell_length_a 8.4966(4)
_cell_length_b 21.7464(10)
_cell_length_c 9.1906(4)
_cell_measurement_reflns_used 6657
_cell_measurement_temperature 150(2)
_cell_measurement_theta_max 27.46
_cell_measurement_theta_min 2.93
_cell_volume 1673.27(13)
_computing_cell_refinement 'Bruker SAINT'
_computing_data_collection 'Bruker APEX2'
_computing_data_reduction 'Bruker SAINT'
_computing_molecular_graphics 'Bruker SHELXTL'
_computing_publication_material 'Bruker SHELXTL'
_computing_structure_refinement 'SHELXL-97 (Sheldrick, 2008)'
_computing_structure_solution 'SHELXS-97 (Sheldrick, 2008)'
_diffrn_ambient_temperature 150(2)
_diffrn_measured_fraction_theta_full 0.999
_diffrn_measured_fraction_theta_max 0.966
_diffrn_measurement_device_type 'Bruker APEX CCD'
_diffrn_measurement_method '\f and \w scans'
_diffrn_radiation_monochromator graphite
_diffrn_radiation_source 'fine-focus sealed tube'
_diffrn_radiation_type MoK\a
_diffrn_radiation_wavelength 0.71073
_diffrn_reflns_av_R_equivalents 0.0188
_diffrn_reflns_av_sigmaI/netI 0.0214
_diffrn_reflns_limit_h_max 11
_diffrn_reflns_limit_h_min -10
_diffrn_reflns_limit_k_max 27
_diffrn_reflns_limit_k_min -23
_diffrn_reflns_limit_l_max 11
_diffrn_reflns_limit_l_min -8
_diffrn_reflns_number 11698
_diffrn_reflns_theta_full 25.00
_diffrn_reflns_theta_max 27.47
_diffrn_reflns_theta_min 1.87
_exptl_absorpt_coefficient_mu 8.034
_exptl_absorpt_correction_T_max 0.2386
_exptl_absorpt_correction_T_min 0.1653
_exptl_absorpt_correction_type multi-scam
_exptl_absorpt_process_details SADABS
_exptl_crystal_colour orange
_exptl_crystal_density_diffrn 2.062
_exptl_crystal_density_method 'not measured'
_exptl_crystal_description Block
_exptl_crystal_F_000 992
_exptl_crystal_size_max 0.35
_exptl_crystal_size_mid 0.25
_exptl_crystal_size_min 0.25
_refine_diff_density_max 0.859
_refine_diff_density_min -0.710
_refine_diff_density_rms 0.099
_refine_ls_extinction_method none
_refine_ls_goodness_of_fit_ref 1.088
_refine_ls_hydrogen_treatment constr
_refine_ls_matrix_type full
_refine_ls_number_parameters 214
_refine_ls_number_reflns 3698
_refine_ls_number_restraints 0
_refine_ls_restrained_S_all 1.088
_refine_ls_R_factor_all 0.0218
_refine_ls_R_factor_gt 0.0185
_refine_ls_shift/su_max 0.003
_refine_ls_shift/su_mean 0.000
_refine_ls_structure_factor_coef Fsqd
_refine_ls_weighting_details 'calc w=1/[\s^2^(Fo^2^)+(0.0130P)^2^+1.7326P] where P=(Fo^2^+2Fc^2^)/3'
_refine_ls_weighting_scheme calc
_refine_ls_wR_factor_gt 0.0361
_refine_ls_wR_factor_ref 0.0369
_reflns_number_gt 3413
_reflns_number_total 3698
_reflns_threshold_expression >2sigma(I)
_cod_data_source_file om900657f_si_004.cif
_cod_data_source_block rph510_compound_4
_cod_depositor_comments
;
The following automatic conversions were performed:

'_symmetry_cell_setting' value 'Monoclinic' changed to 'monoclinic'
according to /home/saulius/struct/CIF-dictionaries/cif_core.dic
dictionary named 'cif_core.dic' version 2.4.2 from 2011-04-26.

Automatic conversion script
Id: cif_fix_values 1715 2011-07-08 13:25:40Z adriana 
;
_cod_original_sg_symbol_H-M P2(1)/c
_cod_database_code 4070210

loop_
_symmetry_equiv_pos_as_xyz
'x, y, z'
'-x, y+1/2, -z+1/2'
'-x, -y, -z'
'x, -y-1/2, z-1/2'

loop_
_atom_site_label
_atom_site_type_symbol
_atom_site_fract_x
_atom_site_fract_y
_atom_site_fract_z
_atom_site_U_iso_or_equiv
_atom_site_adp_type
_atom_site_occupancy
_atom_site_symmetry_multiplicity
_atom_site_calc_flag
_atom_site_refinement_flags
C1 C 0.2009(3) 0.38951(12) 0.7661(3) 0.0161(6) Uani 1 1 d .
C2 C 0.0862(3) 0.44103(13) 0.7061(4) 0.0193(6) Uani 1 1 d .
C3 C 0.3718(3) 0.28147(12) 0.5406(3) 0.0149(6) Uani 1 1 d .
C4 C 0.2452(3) 0.31939(12) 0.4648(3) 0.0158(6) Uani 1 1 d .
C5 C 0.3163(3) 0.37393(12) 0.4138(3) 0.0162(6) Uani 1 1 d .
C6 C 0.4892(3) 0.36596(12) 0.4474(3) 0.0157(6) Uani 1 1 d .
C7 C 0.5234(3) 0.31010(12) 0.5237(3) 0.0165(6) Uani 1 1 d .
C8 C 0.3550(4) 0.22053(12) 0.6123(4) 0.0207(7) Uani 1 1 d .
H8A H 0.2464 0.2164 0.6337 0.031 Uiso 1 1 calc R
H8B H 0.4320 0.2179 0.7045 0.031 Uiso 1 1 calc R
H8C H 0.3757 0.1875 0.5455 0.031 Uiso 1 1 calc R
C9 C 0.0724(3) 0.30226(14) 0.4365(4) 0.0232(7) Uani 1 1 d .
H9A H 0.0523 0.2728 0.3547 0.035 Uiso 1 1 calc R
H9B H 0.0075 0.3392 0.4107 0.035 Uiso 1 1 calc R
H9C H 0.0439 0.2835 0.5255 0.035 Uiso 1 1 calc R
C10 C 0.2321(4) 0.42399(13) 0.3201(4) 0.0219(7) Uani 1 1 d .
H10A H 0.2233 0.4128 0.2157 0.033 Uiso 1 1 calc R
H10B H 0.2927 0.4623 0.3389 0.033 Uiso 1 1 calc R
H10C H 0.1251 0.4296 0.3442 0.033 Uiso 1 1 calc R
C11 C 0.6070(3) 0.41223(13) 0.4108(4) 0.0226(7) Uani 1 1 d .
H11A H 0.7055 0.4096 0.4837 0.034 Uiso 1 1 calc R
H11B H 0.5617 0.4536 0.4126 0.034 Uiso 1 1 calc R
H11C H 0.6310 0.4037 0.3122 0.034 Uiso 1 1 calc R
C12 C 0.6851(3) 0.28424(14) 0.5849(4) 0.0229(7) Uani 1 1 d .
H12A H 0.7144 0.2533 0.5166 0.034 Uiso 1 1 calc R
H12B H 0.6821 0.2651 0.6809 0.034 Uiso 1 1 calc R
H12C H 0.7643 0.3174 0.5970 0.034 Uiso 1 1 calc R
C13 C 0.5736(3) 0.41394(12) 0.8657(3) 0.0156(6) Uani 1 1 d .
C14 C 0.6877(3) 0.44020(13) 0.9928(4) 0.0204(6) Uani 1 1 d .
H14A H 0.6263 0.4563 1.0668 0.024 Uiso 1 1 calc R
H14B H 0.7453 0.4751 0.9570 0.024 Uiso 1 1 calc R
C15 C 0.8089(4) 0.39358(14) 1.0668(4) 0.0250(7) Uani 1 1 d .
H15A H 0.7529 0.3593 1.1048 0.038 Uiso 1 1 calc R
H15B H 0.8801 0.4133 1.1486 0.038 Uiso 1 1 calc R
H15C H 0.8719 0.3780 0.9947 0.038 Uiso 1 1 calc R
F1 F 0.2539(2) 0.40726(8) 0.91190(19) 0.0238(4) Uani 1 1 d .
F2 F 0.1000(2) 0.33979(7) 0.7799(2) 0.0255(4) Uani 1 1 d .
F3 F 0.1645(2) 0.49282(7) 0.6883(2) 0.0236(4) Uani 1 1 d .
F4 F -0.0004(2) 0.42661(8) 0.5751(2) 0.0290(4) Uani 1 1 d .
F5 F -0.0181(2) 0.45446(8) 0.7963(2) 0.0331(5) Uani 1 1 d .
Ir1 Ir 0.382630(12) 0.368242(4) 0.649594(12) 0.01183(4) Uani 1 1 d .
O1 O 0.5078(2) 0.44727(8) 0.7582(2) 0.0163(4) Uani 1 1 d .
O2 O 0.5381(2) 0.35687(8) 0.8606(2) 0.0166(4) Uani 1 1 d .

loop_
_atom_site_aniso_label
_atom_site_aniso_U_11
_atom_site_aniso_U_22
_atom_site_aniso_U_33
_atom_site_aniso_U_23
_atom_site_aniso_U_13
_atom_site_aniso_U_12
C1 0.0205(14) 0.0132(12) 0.0148(16) 0.0010(11) 0.0035(12) 0.0002(11)
C2 0.0182(14) 0.0182(14) 0.0231(18) 0.0001(12) 0.0079(13) 0.0011(11)
C3 0.0205(14) 0.0124(12) 0.0123(15) -0.0035(11) 0.0043(12) -0.0002(11)
C4 0.0165(14) 0.0167(13) 0.0142(16) -0.0018(11) 0.0024(12) -0.0012(11)
C5 0.0188(14) 0.0160(13) 0.0141(16) -0.0009(11) 0.0039(12) -0.0017(11)
C6 0.0183(14) 0.0177(13) 0.0122(15) -0.0015(11) 0.0060(12) -0.0001(11)
C7 0.0162(14) 0.0173(13) 0.0166(16) -0.0039(11) 0.0048(12) 0.0008(11)
C8 0.0277(16) 0.0130(13) 0.0227(18) -0.0014(12) 0.0084(14) -0.0001(11)
C9 0.0149(14) 0.0246(15) 0.030(2) -0.0060(13) 0.0039(13) -0.0035(12)
C10 0.0222(15) 0.0213(14) 0.0199(18) 0.0048(13) -0.0035(13) 0.0019(12)
C11 0.0210(15) 0.0222(15) 0.0258(19) 0.0022(13) 0.0077(14) -0.0053(12)
C12 0.0198(15) 0.0230(15) 0.0261(19) 0.0017(13) 0.0044(14) 0.0076(12)
C13 0.0161(14) 0.0165(13) 0.0153(16) -0.0010(11) 0.0055(12) -0.0010(10)
C14 0.0213(15) 0.0175(14) 0.0206(18) -0.0024(12) -0.0011(13) -0.0009(11)
C15 0.0249(16) 0.0252(15) 0.0219(18) -0.0029(14) -0.0045(14) 0.0015(13)
F1 0.0313(10) 0.0243(9) 0.0172(10) 0.0003(7) 0.0083(8) 0.0075(7)
F2 0.0272(9) 0.0157(8) 0.0382(12) 0.0039(8) 0.0190(9) -0.0028(7)
F3 0.0239(9) 0.0136(8) 0.0333(12) 0.0037(7) 0.0045(8) 0.0005(7)
F4 0.0188(9) 0.0313(10) 0.0339(12) -0.0036(9) -0.0039(8) 0.0042(8)
F5 0.0326(11) 0.0318(10) 0.0409(13) 0.0079(9) 0.0237(10) 0.0149(8)
Ir1 0.01278(6) 0.01058(5) 0.01240(6) -0.00010(4) 0.00293(4) -0.00011(4)
O1 0.0203(10) 0.0144(9) 0.0133(11) 0.0010(8) 0.0001(9) -0.0017(8)
O2 0.0203(10) 0.0134(9) 0.0157(11) 0.0013(8) 0.0017(9) 0.0001(8)

loop_
_atom_type_symbol
_atom_type_description
_atom_type_scat_dispersion_real
_atom_type_scat_dispersion_imag
_atom_type_scat_source
C C 0.0033 0.0016 'International Tables Vol C Tables 4.2.6.8 and 6.1.1.4'
H H 0.0000 0.0000 'International Tables Vol C Tables 4.2.6.8 and 6.1.1.4'
O O 0.0106 0.0060 'International Tables Vol C Tables 4.2.6.8 and 6.1.1.4'
F F 0.0171 0.0103 'International Tables Vol C Tables 4.2.6.8 and 6.1.1.4'
Ir Ir -1.4442 7.9887 'International Tables Vol C Tables 4.2.6.8 and 6.1.1.4'

loop_
_geom_angle_atom_site_label_1
_geom_angle_atom_site_label_2
_geom_angle_atom_site_label_3
_geom_angle
F1 C1 F2 103.3(2)
F1 C1 C2 103.1(2)
F2 C1 C2 103.7(2)
F1 C1 Ir1 114.27(18)
F2 C1 Ir1 113.30(17)
C2 C1 Ir1 117.58(19)
F3 C2 F4 107.3(2)
F3 C2 F5 106.7(2)
F4 C2 F5 106.6(2)
F3 C2 C1 111.3(2)
F4 C2 C1 111.9(2)
F5 C2 C1 112.6(2)
C4 C3 C7 107.7(2)
C4 C3 C8 127.0(3)
C7 C3 C8 125.1(3)
C4 C3 Ir1 71.87(15)
C7 C3 Ir1 72.83(15)
C8 C3 Ir1 125.2(2)
C3 C4 C5 108.0(2)
C3 C4 C9 125.0(2)
C5 C4 C9 126.9(3)
C3 C4 Ir1 69.07(16)
C5 C4 Ir1 69.69(16)
C9 C4 Ir1 129.8(2)
C4 C5 C6 107.2(2)
C4 C5 C10 126.9(3)
C6 C5 C10 125.1(2)
C4 C5 Ir1 71.19(17)
C6 C5 Ir1 72.42(17)
C10 C5 Ir1 129.9(2)
C7 C6 C5 108.8(2)
C7 C6 C11 127.0(3)
C5 C6 C11 124.1(3)
C7 C6 Ir1 71.27(16)
C5 C6 Ir1 68.42(16)
C11 C6 Ir1 124.1(2)
C6 C7 C3 108.0(2)
C6 C7 C12 127.4(3)
C3 C7 C12 124.5(3)
C6 C7 Ir1 71.42(15)
C3 C7 Ir1 67.73(14)
C12 C7 Ir1 124.3(2)
O1 C13 O2 117.1(3)
O1 C13 C14 121.8(2)
O2 C13 C14 121.1(3)
O1 C13 Ir1 58.66(15)
O2 C13 Ir1 58.41(15)
C14 C13 Ir1 179.2(2)
C13 C14 C15 113.2(2)
C1 Ir1 C3 117.61(11)
C1 Ir1 C5 114.68(11)
C3 Ir1 C5 66.04(10)
C1 Ir1 O2 87.55(10)
C3 Ir1 O2 106.89(9)
C5 Ir1 O2 157.64(9)
C1 Ir1 C4 99.48(11)
C3 Ir1 C4 39.06(11)
C5 Ir1 C4 39.12(10)
O2 Ir1 C4 144.10(9)
C1 Ir1 O1 86.30(9)
C3 Ir1 O1 153.53(9)
C5 Ir1 O1 116.22(9)
O2 Ir1 O1 60.20(7)
C4 Ir1 O1 154.65(9)
C1 Ir1 C7 156.69(10)
C3 Ir1 C7 39.44(10)
C5 Ir1 C7 64.84(11)
O2 Ir1 C7 95.86(10)
C4 Ir1 C7 64.83(10)
O1 Ir1 C7 115.40(9)
C1 Ir1 C6 152.80(11)
C3 Ir1 C6 64.82(10)
C5 Ir1 C6 39.16(10)
O2 Ir1 C6 118.51(9)
C4 Ir1 C6 64.65(10)
O1 Ir1 C6 99.57(9)
C7 Ir1 C6 37.30(10)
C1 Ir1 C13 86.66(10)
C3 Ir1 C13 133.15(10)
C5 Ir1 C13 142.02(9)
O2 Ir1 C13 30.12(8)
C4 Ir1 C13 171.92(10)
O1 Ir1 C13 30.08(8)
C7 Ir1 C13 107.68(10)
C6 Ir1 C13 111.63(10)
C13 O1 Ir1 91.26(16)
C13 O2 Ir1 91.48(17)

loop_
_geom_bond_atom_site_label_1
_geom_bond_atom_site_label_2
_geom_bond_distance
C1 F1 1.393(3)
C1 F2 1.399(3)
C1 C2 1.525(4)
C1 Ir1 2.076(3)
C2 F3 1.332(3)
C2 F4 1.337(4)
C2 F5 1.345(3)
C3 C4 1.437(4)
C3 C7 1.463(4)
C3 C8 1.497(4)
C3 Ir1 2.131(3)
C4 C5 1.445(4)
C4 C9 1.494(4)
C4 Ir1 2.168(3)
C5 C6 1.459(4)
C5 C10 1.493(4)
C5 Ir1 2.148(3)
C6 C7 1.408(4)
C6 C11 1.498(4)
C6 Ir1 2.202(3)
C7 C12 1.502(4)
C7 Ir1 2.200(3)
C13 O1 1.275(3)
C13 O2 1.276(3)
C13 C14 1.498(4)
C13 Ir1 2.543(3)
C14 C15 1.521(4)
Ir1 O2 2.166(2)
Ir1 O1 2.1722(19)
